data_4089272
loop_
_publ_author_name
'Vivancos, \'Angela'
'Albrecht, Martin'

_publ_section_title
;
 Influence of the Linker Length and Coordination Mode of
 (Di)Triazolylidene Ligands on the Structure and Catalytic Transfer
 Hydrogenation Activity of Iridium(III) Centers
;
_journal_issue 8
_journal_name_full Organometallics
_journal_page_first 1580
_journal_paper_doi 10.1021/acs.organomet.7b00140
_journal_volume 36
_journal_year 2017
_chemical_formula_moiety 'C32 H50 Cl4 Ir2 N6, 4(C H Cl3)'
_chemical_formula_sum 'C36 H54 Cl16 Ir2 N6'
_chemical_formula_weight 1522.45
_space_group_IT_number 14
_space_group_name_Hall '-P 2ybc'
_space_group_name_H-M_alt 'P 1 21/c 1'
_symmetry_cell_setting monoclinic
_symmetry_Int_Tables_number 14
_symmetry_space_group_name_Hall '-P 2ybc'
_symmetry_space_group_name_H-M 'P 1 21/c 1'
_atom_sites_solution_hydrogens geom
_audit_creation_date 2017-01-12T09:17:39-00:00
_audit_creation_method 'WinGX routine CIF_UPDATE'
_cell_angle_alpha 90
_cell_angle_beta 117.508(2)
_cell_angle_gamma 90
_cell_formula_units_Z 2
_cell_length_a 10.4681(2)
_cell_length_b 24.8842(4)
_cell_length_c 11.5964(2)
_cell_measurement_reflns_used 9022
_cell_measurement_temperature 123(2)
_cell_measurement_theta_max 28.028
_cell_measurement_theta_min 2.131
_cell_volume 2679.24(9)
_computing_cell_refinement 'CrysAlisPro 1.171.38.41 (Rigaku OD, 2015)'
_computing_data_collection 'CrysAlisPro 1.171.38.41 (Rigaku OD, 2015)'
_computing_data_reduction 'CrysAlisPro 1.171.38.41 (Rigaku OD, 2015)'
_computing_structure_refinement 'SHELXL-2016/6 (Sheldrick, 2016)'
_diffrn_ambient_environment N~2~
_diffrn_ambient_temperature 123(2)
_diffrn_detector 'CCD plate'
_diffrn_detector_area_resol_mean 16.0965
_diffrn_detector_type Eos
_diffrn_measured_fraction_theta_full 1
_diffrn_measured_fraction_theta_max 0.903
_diffrn_measurement_device 'four-circle diffractometer'
_diffrn_measurement_device_type 'SuperNova, Single source at offset, Eos'
_diffrn_measurement_method '\w scans'
_diffrn_orient_matrix_type 'CrysAlisPro convention (1999,Acta A55,543-557)'
_diffrn_orient_matrix_UB_11 0.044973809
_diffrn_orient_matrix_UB_12 0.0008039533
_diffrn_orient_matrix_UB_13 -0.0306711129
_diffrn_orient_matrix_UB_21 -0.0015077049
_diffrn_orient_matrix_UB_22 -0.0284578444
_diffrn_orient_matrix_UB_23 -0.0036551076
_diffrn_orient_matrix_UB_31 -0.0617492125
_diffrn_orient_matrix_UB_32 0.0013023696
_diffrn_orient_matrix_UB_33 -0.0616579915
_diffrn_radiation_monochromator mirror
_diffrn_radiation_probe x-ray
_diffrn_radiation_type MoK\a
_diffrn_radiation_wavelength 0.71073
_diffrn_reflns_av_R_equivalents 0.0352
_diffrn_reflns_av_unetI/netI 0.0509
_diffrn_reflns_Laue_measured_fraction_full 1
_diffrn_reflns_Laue_measured_fraction_max 0.903
_diffrn_reflns_limit_h_max 13
_diffrn_reflns_limit_h_min -13
_diffrn_reflns_limit_k_max 31
_diffrn_reflns_limit_k_min -32
_diffrn_reflns_limit_l_max 15
_diffrn_reflns_limit_l_min -14
_diffrn_reflns_number 24007
_diffrn_reflns_point_group_measured_fraction_full 1
_diffrn_reflns_point_group_measured_fraction_max 0.903
_diffrn_reflns_theta_full 25.242
_diffrn_reflns_theta_max 28.508
_diffrn_reflns_theta_min 1.637
_diffrn_source 'micro-focus sealed X-ray tube'
_diffrn_source_type 'SuperNova (Mo) X-ray Source'
_exptl_absorpt_coefficient_mu 5.794
_exptl_absorpt_correction_T_max 0.823
_exptl_absorpt_correction_T_min 0.457
_exptl_absorpt_correction_type gaussian
_exptl_absorpt_process_details
;
        CrysAlisPro 1.171.38.41 (Rigaku Oxford Diffraction, 2015)
Numerical absorption correction based on gaussian integration over
                        a multifaceted crystal model
        Empirical absorption correction using spherical harmonics,
 implemented in SCALE3 ABSPACK scaling algorithm.
;
_exptl_crystal_colour yellow
_exptl_crystal_density_diffrn 1.887
_exptl_crystal_description plate
_exptl_crystal_F_000 1476
_exptl_crystal_size_max 0.174
_exptl_crystal_size_mid 0.159
_exptl_crystal_size_min 0.034
_refine_diff_density_max 1.96
_refine_diff_density_min -1.121
_refine_diff_density_rms 0.143
_refine_ls_extinction_method none
_refine_ls_goodness_of_fit_ref 1.053
_refine_ls_hydrogen_treatment constr
_refine_ls_matrix_type full
_refine_ls_number_parameters 278
_refine_ls_number_reflns 6136
_refine_ls_number_restraints 0
_refine_ls_restrained_S_all 1.053
_refine_ls_R_factor_all 0.0437
_refine_ls_R_factor_gt 0.0329
_refine_ls_shift/su_max 0.002
_refine_ls_shift/su_mean 0
_refine_ls_structure_factor_coef Fsqd
_refine_ls_weighting_details 'w=1/[\s^2^(Fo^2^)+(0.0265P)^2^+12.1606P] where P=(Fo^2^+2Fc^2^)/3'
_refine_ls_weighting_scheme calc
_refine_ls_wR_factor_gt 0.0718
_refine_ls_wR_factor_ref 0.0777
_reflns_Friedel_coverage 0
_reflns_number_gt 5163
_reflns_number_total 6136
_reflns_threshold_expression 'I > 2\s(I)'
_cod_data_source_file 5c.cif
_cod_data_source_block 17ma001c3_avu-345-fr2
_cod_original_sg_symbol_H-M 'P 21/c'
_cod_database_code 4089272

loop_
_symmetry_equiv_pos_as_xyz
'x, y, z'
'-x, y+1/2, -z+1/2'
'-x, -y, -z'
'x, -y-1/2, z-1/2'

loop_
_atom_site_label
_atom_site_type_symbol
_atom_site_fract_x
_atom_site_fract_y
_atom_site_fract_z
_atom_site_U_iso_or_equiv
_atom_site_adp_type
_atom_site_occupancy
_atom_site_site_symmetry_order
_atom_site_calc_flag
_atom_site_refinement_flags_posn
_atom_site_refinement_flags_adp
C1 C 0.5839(5) 0.37825(18) 0.5452(5) 0.0216(10) Uani 1 1 d . .
C2 C 0.5199(5) 0.4239(2) 0.4689(5) 0.0260(11) Uani 1 1 d . .
C3 C 0.5551(5) 0.48232(19) 0.4901(5) 0.0286(12) Uani 1 1 d . .
H3A H 0.564341 0.496344 0.414432 0.034 Uiso 1 1 calc R U
H3B H 0.650175 0.486282 0.567503 0.034 Uiso 1 1 calc R U
C4 C 0.3195(9) 0.4336(3) 0.2381(6) 0.071(3) Uani 1 1 d . .
H4A H 0.293867 0.410556 0.162007 0.107 Uiso 1 1 calc R U
H4B H 0.368277 0.465923 0.230176 0.107 Uiso 1 1 calc R U
H4C H 0.231998 0.44387 0.243358 0.107 Uiso 1 1 calc R U
C5 C 0.5224(6) 0.2780(2) 0.4884(6) 0.0351(13) Uani 1 1 d . .
H5A H 0.612481 0.270224 0.568513 0.042 Uiso 1 1 calc R U
H5B H 0.529259 0.260816 0.414444 0.042 Uiso 1 1 calc R U
C6 C 0.3953(7) 0.2547(3) 0.5007(8) 0.062(2) Uani 1 1 d . .
H6A H 0.396728 0.267754 0.58098 0.093 Uiso 1 1 calc R U
H6B H 0.401623 0.21538 0.50303 0.093 Uiso 1 1 calc R U
H6C H 0.305468 0.26589 0.425927 0.093 Uiso 1 1 calc R U
C7 C 0.9275(5) 0.4074(2) 0.6791(5) 0.0216(10) Uani 1 1 d . .
C8 C 0.9859(5) 0.4012(2) 0.8187(5) 0.0226(10) Uani 1 1 d . .
C9 C 0.9868(5) 0.34619(19) 0.8490(4) 0.0208(10) Uani 1 1 d . .
C10 C 0.9304(5) 0.31641(19) 0.7277(5) 0.0204(10) Uani 1 1 d . .
C11 C 0.8989(5) 0.3541(2) 0.6245(4) 0.0223(10) Uani 1 1 d . .
C12 C 0.9278(6) 0.4584(2) 0.6097(5) 0.0330(12) Uani 1 1 d . .
H12A H 1.023498 0.463916 0.616024 0.05 Uiso 1 1 calc R U
H12B H 0.903908 0.488802 0.649979 0.05 Uiso 1 1 calc R U
H12C H 0.856206 0.45573 0.518066 0.05 Uiso 1 1 calc R U
C13 C 1.0323(6) 0.4470(2) 0.9139(5) 0.0325(12) Uani 1 1 d . .
H13A H 1.028608 0.435716 0.993299 0.049 Uiso 1 1 calc R U
H13B H 0.967536 0.477618 0.875267 0.049 Uiso 1 1 calc R U
H13C H 1.130938 0.457508 0.935239 0.049 Uiso 1 1 calc R U
C14 C 1.0400(6) 0.3210(2) 0.9807(5) 0.0324(12) Uani 1 1 d . .
H14A H 1.138277 0.307647 1.010134 0.049 Uiso 1 1 calc R U
H14B H 0.976871 0.29099 0.975501 0.049 Uiso 1 1 calc R U
H14C H 1.039638 0.347802 1.042375 0.049 Uiso 1 1 calc R U
C15 C 0.9215(6) 0.2564(2) 0.7164(5) 0.0309(12) Uani 1 1 d . .
H15A H 0.864243 0.246278 0.624963 0.046 Uiso 1 1 calc R U
H15B H 0.875835 0.242243 0.767214 0.046 Uiso 1 1 calc R U
H15C H 1.018746 0.241436 0.749666 0.046 Uiso 1 1 calc R U
C16 C 0.8492(6) 0.3408(3) 0.4835(5) 0.0344(13) Uani 1 1 d . .
H16A H 0.932771 0.338281 0.46708 0.052 Uiso 1 1 calc R U
H16B H 0.784409 0.369104 0.428889 0.052 Uiso 1 1 calc R U
H16C H 0.797952 0.306364 0.462853 0.052 Uiso 1 1 calc R U
C17 C 0.3261(7) 0.3671(3) 0.7062(8) 0.0525(18) Uani 1 1 d . .
H17 H 0.427254 0.359427 0.7237 0.063 Uiso 1 1 calc R U
C18 C 0.7175(9) 0.0989(3) 0.6130(6) 0.0534(18) Uani 1 1 d . .
H18 H 0.690516 0.100483 0.51836 0.064 Uiso 1 1 calc R U
N1 N 0.5064(5) 0.33675(17) 0.4676(4) 0.0310(10) Uani 1 1 d . .
N2 N 0.4055(5) 0.35167(19) 0.3521(5) 0.0461(14) Uani 1 1 d . .
N3 N 0.4153(5) 0.40442(19) 0.3552(4) 0.0417(13) Uani 1 1 d . .
Cl1 Cl 0.66653(14) 0.43691(5) 0.80626(11) 0.0298(3) Uani 1 1 d . .
Cl2 Cl 0.65891(14) 0.30632(6) 0.80816(14) 0.0351(3) Uani 1 1 d . .
Cl3 Cl 0.2375(2) 0.40184(10) 0.5562(2) 0.0762(6) Uani 1 1 d . .
Cl4 Cl 0.3312(2) 0.40306(9) 0.8374(2) 0.0720(6) Uani 1 1 d . .
Cl5 Cl 0.2385(2) 0.30552(8) 0.6960(2) 0.0734(6) Uani 1 1 d . .
Cl6 Cl 0.6354(2) 0.15252(7) 0.64981(15) 0.0561(5) Uani 1 1 d . .
Cl7 Cl 0.9056(2) 0.10405(9) 0.70265(19) 0.0687(5) Uani 1 1 d . .
Cl8 Cl 0.6622(3) 0.03737(9) 0.6453(3) 0.0938(8) Uani 1 1 d . .
Ir1 Ir 0.76489(2) 0.37068(2) 0.71716(2) 0.01760(6) Uani 1 1 d . .

loop_
_atom_site_aniso_label
_atom_site_aniso_U_11
_atom_site_aniso_U_22
_atom_site_aniso_U_33
_atom_site_aniso_U_23
_atom_site_aniso_U_13
_atom_site_aniso_U_12
C1 0.018(2) 0.018(2) 0.024(2) 0.0004(18) 0.0062(19) 0.0054(18)
C2 0.019(2) 0.023(3) 0.022(2) -0.0028(19) -0.003(2) 0.001(2)
C3 0.028(3) 0.021(3) 0.023(2) 0.0005(19) 0.000(2) 0.004(2)
C4 0.078(5) 0.031(3) 0.040(4) -0.003(3) -0.027(4) 0.007(3)
C5 0.026(3) 0.015(3) 0.048(3) -0.003(2) 0.003(3) 0.004(2)
C6 0.033(4) 0.034(4) 0.104(6) 0.000(4) 0.020(4) -0.002(3)
C7 0.015(2) 0.026(2) 0.023(2) 0.0059(19) 0.0083(19) 0.0029(19)
C8 0.015(2) 0.029(3) 0.022(2) 0.0038(19) 0.0075(19) 0.0021(19)
C9 0.013(2) 0.024(2) 0.023(2) 0.0032(19) 0.0066(19) 0.0057(18)
C10 0.016(2) 0.020(2) 0.027(2) 0.0017(19) 0.013(2) 0.0047(18)
C11 0.018(2) 0.032(3) 0.020(2) 0.0009(19) 0.011(2) 0.001(2)
C12 0.029(3) 0.034(3) 0.039(3) 0.016(2) 0.018(2) 0.004(2)
C13 0.029(3) 0.032(3) 0.029(3) -0.005(2) 0.007(2) -0.001(2)
C14 0.028(3) 0.035(3) 0.026(3) 0.011(2) 0.005(2) 0.008(2)
C15 0.028(3) 0.024(3) 0.040(3) 0.000(2) 0.015(2) 0.006(2)
C16 0.032(3) 0.049(4) 0.025(3) -0.003(2) 0.015(2) -0.001(3)
C17 0.030(3) 0.042(4) 0.082(5) -0.005(3) 0.023(3) 0.003(3)
C18 0.085(5) 0.040(4) 0.040(3) -0.003(3) 0.033(4) -0.002(4)
N1 0.020(2) 0.022(2) 0.035(2) -0.0035(18) -0.0002(19) 0.0027(17)
N2 0.038(3) 0.023(2) 0.044(3) -0.007(2) -0.009(2) 0.008(2)
N3 0.039(3) 0.027(2) 0.029(2) -0.0036(19) -0.010(2) 0.006(2)
Cl1 0.0323(7) 0.0365(7) 0.0237(6) 0.0049(5) 0.0155(5) 0.0148(5)
Cl2 0.0242(6) 0.0393(8) 0.0458(8) 0.0193(6) 0.0197(6) 0.0057(5)
Cl3 0.0374(10) 0.0911(16) 0.0984(16) 0.0350(13) 0.0300(10) 0.0118(10)
Cl4 0.0492(11) 0.0743(14) 0.0991(16) -0.0171(12) 0.0398(11) 0.0018(10)
Cl5 0.0512(11) 0.0551(11) 0.1229(19) 0.0012(11) 0.0480(12) -0.0041(9)
Cl6 0.0631(11) 0.0487(9) 0.0378(8) -0.0015(7) 0.0075(8) 0.0144(8)
Cl7 0.0809(14) 0.0743(13) 0.0605(11) 0.0008(10) 0.0408(11) 0.0188(11)
Cl8 0.138(2) 0.0437(11) 0.1122(19) -0.0003(12) 0.0690(19) -0.0161(13)
Ir1 0.01394(9) 0.02107(10) 0.01663(9) 0.00382(7) 0.00606(7) 0.00399(7)

loop_
_atom_type_symbol
_atom_type_description
_atom_type_scat_dispersion_real
_atom_type_scat_dispersion_imag
_atom_type_scat_source
C C 0.0033 0.0016 'International Tables Vol C Tables 4.2.6.8 and 6.1.1.4'
H H 0 0 'International Tables Vol C Tables 4.2.6.8 and 6.1.1.4'
Cl Cl 0.1484 0.1585 'International Tables Vol C Tables 4.2.6.8 and 6.1.1.4'
Ir Ir -1.4442 7.9887 'International Tables Vol C Tables 4.2.6.8 and 6.1.1.4'
N N 0.0061 0.0033 'International Tables Vol C Tables 4.2.6.8 and 6.1.1.4'

loop_
_exptl_crystal_face_index_h
_exptl_crystal_face_index_k
_exptl_crystal_face_index_l
_exptl_crystal_face_perp_dist
0 -1 0 0.016
0 1 0 0.018
0 1 -5 0.0771
-5 0 -2 0.0892
5 -1 -5 0.0918
5 -2 -1 0.0781
-4 -1 5 0.0592
5 -1 5 0.0793

loop_
_geom_angle_atom_site_label_1
_geom_angle_atom_site_label_2
_geom_angle_atom_site_label_3
_geom_angle
_geom_angle_site_symmetry_1
_geom_angle_site_symmetry_3
N1 C1 C2 103.4(4) . .
N1 C1 Ir1 125.4(3) . .
C2 C1 Ir1 130.6(4) . .
N3 C2 C1 105.0(4) . .
N3 C2 C3 122.4(4) . .
C1 C2 C3 132.4(4) . .
C2 C3 C3 115.7(6) . 3_666
C2 C3 H3A 108.4 . .
C3 C3 H3A 108.4 3_666 .
C2 C3 H3B 108.4 . .
C3 C3 H3B 108.4 3_666 .
H3A C3 H3B 107.4 . .
N3 C4 H4A 109.5 . .
N3 C4 H4B 109.5 . .
H4A C4 H4B 109.5 . .
N3 C4 H4C 109.5 . .
H4A C4 H4C 109.5 . .
H4B C4 H4C 109.5 . .
N1 C5 C6 110.8(5) . .
N1 C5 H5A 109.5 . .
C6 C5 H5A 109.5 . .
N1 C5 H5B 109.5 . .
C6 C5 H5B 109.5 . .
H5A C5 H5B 108.1 . .
C5 C6 H6A 109.5 . .
C5 C6 H6B 109.5 . .
H6A C6 H6B 109.5 . .
C5 C6 H6C 109.5 . .
H6A C6 H6C 109.5 . .
H6B C6 H6C 109.5 . .
C11 C7 C8 106.7(4) . .
C11 C7 C12 126.5(4) . .
C8 C7 C12 125.6(5) . .
C11 C7 Ir1 71.1(3) . .
C8 C7 Ir1 72.0(3) . .
C12 C7 Ir1 131.8(3) . .
C9 C8 C7 109.3(4) . .
C9 C8 C13 126.1(4) . .
C7 C8 C13 124.5(4) . .
C9 C8 Ir1 71.4(3) . .
C7 C8 Ir1 68.9(3) . .
C13 C8 Ir1 124.1(4) . .
C8 C9 C10 107.5(4) . .
C8 C9 C14 128.0(4) . .
C10 C9 C14 124.5(4) . .
C8 C9 Ir1 71.0(3) . .
C10 C9 Ir1 69.0(2) . .
C14 C9 Ir1 127.0(3) . .
C11 C10 C9 108.0(4) . .
C11 C10 C15 126.7(4) . .
C9 C10 C15 125.1(4) . .
C11 C10 Ir1 71.0(3) . .
C9 C10 Ir1 72.0(3) . .
C15 C10 Ir1 127.2(3) . .
C10 C11 C7 108.3(4) . .
C10 C11 C16 126.4(5) . .
C7 C11 C16 125.2(5) . .
C10 C11 Ir1 70.3(3) . .
C7 C11 Ir1 69.9(3) . .
C16 C11 Ir1 127.0(4) . .
C7 C12 H12A 109.5 . .
C7 C12 H12B 109.5 . .
H12A C12 H12B 109.5 . .
C7 C12 H12C 109.5 . .
H12A C12 H12C 109.5 . .
H12B C12 H12C 109.5 . .
C8 C13 H13A 109.5 . .
C8 C13 H13B 109.5 . .
H13A C13 H13B 109.5 . .
C8 C13 H13C 109.5 . .
H13A C13 H13C 109.5 . .
H13B C13 H13C 109.5 . .
C9 C14 H14A 109.5 . .
C9 C14 H14B 109.5 . .
H14A C14 H14B 109.5 . .
C9 C14 H14C 109.5 . .
H14A C14 H14C 109.5 . .
H14B C14 H14C 109.5 . .
C10 C15 H15A 109.5 . .
C10 C15 H15B 109.5 . .
H15A C15 H15B 109.5 . .
C10 C15 H15C 109.5 . .
H15A C15 H15C 109.5 . .
H15B C15 H15C 109.5 . .
C11 C16 H16A 109.5 . .
C11 C16 H16B 109.5 . .
H16A C16 H16B 109.5 . .
C11 C16 H16C 109.5 . .
H16A C16 H16C 109.5 . .
H16B C16 H16C 109.5 . .
Cl4 C17 Cl5 108.1(4) . .
Cl4 C17 Cl3 113.4(4) . .
Cl5 C17 Cl3 109.8(4) . .
Cl4 C17 H17 108.5 . .
Cl5 C17 H17 108.5 . .
Cl3 C17 H17 108.5 . .
Cl8 C18 Cl6 111.8(4) . .
Cl8 C18 Cl7 109.3(4) . .
Cl6 C18 Cl7 110.1(4) . .
Cl8 C18 H18 108.5 . .
Cl6 C18 H18 108.5 . .
Cl7 C18 H18 108.5 . .
N2 N1 C1 114.2(4) . .
N2 N1 C5 114.9(4) . .
C1 N1 C5 130.7(4) . .
N3 N2 N1 103.7(4) . .
N2 N3 C2 113.7(4) . .
N2 N3 C4 117.4(5) . .
C2 N3 C4 128.9(5) . .
C1 Ir1 C7 103.14(19) . .
C1 Ir1 C10 118.41(18) . .
C7 Ir1 C10 65.53(18) . .
C1 Ir1 C11 93.16(19) . .
C7 Ir1 C11 38.99(18) . .
C10 Ir1 C11 38.77(18) . .
C1 Ir1 C8 140.50(19) . .
C7 Ir1 C8 39.06(17) . .
C10 Ir1 C8 64.22(18) . .
C11 Ir1 C8 64.37(18) . .
C1 Ir1 C9 156.61(19) . .
C7 Ir1 C9 65.03(17) . .
C10 Ir1 C9 38.98(17) . .
C11 Ir1 C9 64.73(17) . .
C8 Ir1 C9 37.56(18) . .
C1 Ir1 Cl1 88.16(13) . .
C7 Ir1 Cl1 109.44(14) . .
C10 Ir1 Cl1 153.40(13) . .
C11 Ir1 Cl1 147.69(14) . .
C8 Ir1 Cl1 94.96(13) . .
C9 Ir1 Cl1 114.48(13) . .
C1 Ir1 Cl2 94.65(14) . .
C7 Ir1 Cl2 157.85(13) . .
C10 Ir1 Cl2 94.47(13) . .
C11 Ir1 Cl2 128.01(14) . .
C8 Ir1 Cl2 124.85(13) . .
C9 Ir1 Cl2 93.57(13) . .
Cl1 Ir1 Cl2 83.93(5) . .

loop_
_geom_bond_atom_site_label_1
_geom_bond_atom_site_label_2
_geom_bond_distance
_geom_bond_site_symmetry_2
C1 N1 1.364(6) .
C1 C2 1.406(6) .
C1 Ir1 2.028(5) .
C2 N3 1.356(6) .
C2 C3 1.492(7) .
C3 C3 1.550(10) 3_666
C3 H3A 0.99 .
C3 H3B 0.99 .
C4 N3 1.455(7) .
C4 H4A 0.98 .
C4 H4B 0.98 .
C4 H4C 0.98 .
C5 N1 1.479(6) .
C5 C6 1.517(9) .
C5 H5A 0.99 .
C5 H5B 0.99 .
C6 H6A 0.98 .
C6 H6B 0.98 .
C6 H6C 0.98 .
C7 C11 1.440(7) .
C7 C8 1.451(6) .
C7 C12 1.504(7) .
C7 Ir1 2.149(5) .
C8 C9 1.412(7) .
C8 C13 1.502(7) .
C8 Ir1 2.191(5) .
C9 C10 1.452(7) .
C9 C14 1.500(6) .
C9 Ir1 2.196(4) .
C10 C11 1.434(6) .
C10 C15 1.498(7) .
C10 Ir1 2.155(4) .
C11 C16 1.506(7) .
C11 Ir1 2.164(5) .
C12 H12A 0.98 .
C12 H12B 0.98 .
C12 H12C 0.98 .
C13 H13A 0.98 .
C13 H13B 0.98 .
C13 H13C 0.98 .
C14 H14A 0.98 .
C14 H14B 0.98 .
C14 H14C 0.98 .
C15 H15A 0.98 .
C15 H15B 0.98 .
C15 H15C 0.98 .
C16 H16A 0.98 .
C16 H16B 0.98 .
C16 H16C 0.98 .
C17 Cl4 1.746(8) .
C17 Cl5 1.761(7) .
C17 Cl3 1.772(8) .
C17 H17 1 .
C18 Cl8 1.738(7) .
C18 Cl6 1.743(7) .
C18 Cl7 1.756(8) .
C18 H18 1 .
N1 N2 1.319(6) .
N2 N3 1.316(7) .
Cl1 Ir1 2.4138(12) .
Cl2 Ir1 2.4477(13) .

loop_
_geom_torsion_atom_site_label_1
_geom_torsion_atom_site_label_2
_geom_torsion_atom_site_label_3
_geom_torsion_atom_site_label_4
_geom_torsion
_geom_torsion_site_symmetry_4
N1 C1 C2 N3 -1.3(6) .
Ir1 C1 C2 N3 170.3(4) .
N1 C1 C2 C3 -176.3(6) .
Ir1 C1 C2 C3 -4.7(9) .
N3 C2 C3 C3 74.2(8) 3_666
C1 C2 C3 C3 -111.6(7) 3_666
C11 C7 C8 C9 -2.8(5) .
C12 C7 C8 C9 -170.8(5) .
Ir1 C7 C8 C9 60.2(3) .
C11 C7 C8 C13 179.3(5) .
C12 C7 C8 C13 11.3(8) .
Ir1 C7 C8 C13 -117.7(5) .
C11 C7 C8 Ir1 -63.0(3) .
C12 C7 C8 Ir1 129.0(5) .
C7 C8 C9 C10 0.9(5) .
C13 C8 C9 C10 178.7(5) .
Ir1 C8 C9 C10 59.6(3) .
C7 C8 C9 C14 178.8(5) .
C13 C8 C9 C14 -3.4(8) .
Ir1 C8 C9 C14 -122.5(5) .
C7 C8 C9 Ir1 -58.7(3) .
C13 C8 C9 Ir1 119.2(5) .
C8 C9 C10 C11 1.4(5) .
C14 C9 C10 C11 -176.6(5) .
Ir1 C9 C10 C11 62.3(3) .
C8 C9 C10 C15 175.9(5) .
C14 C9 C10 C15 -2.1(8) .
Ir1 C9 C10 C15 -123.2(5) .
C8 C9 C10 Ir1 -60.9(3) .
C14 C9 C10 Ir1 121.2(5) .
C9 C10 C11 C7 -3.1(5) .
C15 C10 C11 C7 -177.5(5) .
Ir1 C10 C11 C7 59.8(3) .
C9 C10 C11 C16 175.0(5) .
C15 C10 C11 C16 0.6(8) .
Ir1 C10 C11 C16 -122.0(5) .
C9 C10 C11 Ir1 -62.9(3) .
C15 C10 C11 Ir1 122.7(5) .
C8 C7 C11 C10 3.6(5) .
C12 C7 C11 C10 171.5(5) .
Ir1 C7 C11 C10 -60.0(3) .
C8 C7 C11 C16 -174.5(5) .
C12 C7 C11 C16 -6.7(8) .
Ir1 C7 C11 C16 121.8(5) .
C8 C7 C11 Ir1 63.6(3) .
C12 C7 C11 Ir1 -128.5(5) .
C2 C1 N1 N2 1.7(6) .
Ir1 C1 N1 N2 -170.5(4) .
C2 C1 N1 C5 177.5(6) .
Ir1 C1 N1 C5 5.3(8) .
C6 C5 N1 N2 -71.3(7) .
C6 C5 N1 C1 113.0(7) .
C1 N1 N2 N3 -1.3(7) .
C5 N1 N2 N3 -177.8(5) .
N1 N2 N3 C2 0.4(7) .
N1 N2 N3 C4 178.0(6) .
C1 C2 N3 N2 0.6(7) .
C3 C2 N3 N2 176.2(5) .
C1 C2 N3 C4 -176.6(7) .
C3 C2 N3 C4 -1.0(11) .
